data_4518797
loop_
_publ_author_name
'Ibrahim, Hamada Mohamed'
'Behbehani, Haider'

_publ_section_title
;
 TFA-catalyzed Q-Tube Reactor-Assisted Strategy for the Synthesis of
 Pyrido[1,2-<i>b</i>][1,2,4]triazine and
 Pyrido[1',2':2,3][1,2,4]triazino[5,6-<i>b</i>]indole Derivatives.
;
_journal_issue 24
_journal_name_full 'ACS omega'
_journal_page_first 16086
_journal_page_last 16099
_journal_paper_doi 10.1021/acsomega.1c01980
_journal_volume 6
_journal_year 2021
_chemical_formula_sum 'C20 H10 Br N5'
_chemical_formula_weight 400.24
_chemical_name_common Hamada_GH64C_27_09_17
_space_group_crystal_system monoclinic
_space_group_IT_number 14
_space_group_name_Hall '-P 2ybc'
_space_group_name_H-M_alt 'P 1 21/c 1'
_atom_sites_solution_hydrogens geom
_atom_sites_solution_primary direct
_atom_sites_solution_secondary difmap
_cell_angle_alpha 90
_cell_angle_beta 90.995(4)
_cell_angle_gamma 90
_cell_formula_units_Z 4
_cell_length_a 16.8422(8)
_cell_length_b 14.1742(8)
_cell_length_c 7.0948(4)
_cell_measurement_reflns_used 5663
_cell_measurement_temperature 296.(2)
_cell_measurement_theta_max 65.1873
_cell_measurement_theta_min 4.0767
_cell_volume 1693.45(16)
_computing_cell_refinement 'SAINT V8.18C (Bruker AXS Inc., 2011)'
_computing_data_collection 'Bruker Instrument Service v2012.4.0.0'
_computing_data_reduction 'SAINT V8.18C (Bruker AXS Inc., 2011)'
_computing_structure_refinement 'SHELXL-97 (Sheldrick, 2008)'
_computing_structure_solution 'SHELXS-97 (Sheldrick, 2008)'
_diffrn_ambient_temperature 296.(2)
_diffrn_detector_area_resol_mean 8.3333
_diffrn_measured_fraction_theta_full 0.963
_diffrn_measured_fraction_theta_max 0.963
_diffrn_measurement_device_type 'Bruker X8 Prospector'
_diffrn_measurement_method 'omega and phi scans'
_diffrn_radiation_monochromator 'mirror optics'
_diffrn_radiation_type 'Cu K\a'
_diffrn_radiation_wavelength 1.54178
_diffrn_reflns_av_R_equivalents 0.0650
_diffrn_reflns_av_sigmaI/netI 0.0421
_diffrn_reflns_limit_h_max 18
_diffrn_reflns_limit_h_min -19
_diffrn_reflns_limit_k_max 16
_diffrn_reflns_limit_k_min -16
_diffrn_reflns_limit_l_max 6
_diffrn_reflns_limit_l_min -8
_diffrn_reflns_number 16759
_diffrn_reflns_theta_full 66.75
_diffrn_reflns_theta_max 66.75
_diffrn_reflns_theta_min 2.62
_diffrn_source_type 'Incoatec Cu-ImS'
_exptl_absorpt_coefficient_mu 3.418
_exptl_absorpt_correction_T_max 0.93
_exptl_absorpt_correction_T_min 0.57
_exptl_absorpt_correction_type multi-scan
_exptl_absorpt_process_details 'SADABS V2008/1 (Bruker AXS Inc.)'
_exptl_crystal_colour 'clear orange'
_exptl_crystal_density_diffrn 1.570
_exptl_crystal_density_method 'not measured'
_exptl_crystal_description Block
_exptl_crystal_F_000 800
_exptl_crystal_size_max 0.180
_exptl_crystal_size_mid 0.100
_exptl_crystal_size_min 0.020
_refine_diff_density_max 0.612
_refine_diff_density_min -0.782
_refine_ls_extinction_method none
_refine_ls_goodness_of_fit_ref 1.053
_refine_ls_hydrogen_treatment mixed
_refine_ls_matrix_type full
_refine_ls_number_parameters 235
_refine_ls_number_reflns 2893
_refine_ls_number_restraints 0
_refine_ls_restrained_S_all 1.053
_refine_ls_R_factor_all 0.0727
_refine_ls_R_factor_gt 0.0551
_refine_ls_shift/su_max 0.000
_refine_ls_shift/su_mean 0.000
_refine_ls_structure_factor_coef Fsqd
_refine_ls_weighting_details 'calc w=1/[\s^2^(Fo^2^)+(0.1194P)^2^+0.4996P] where P=(Fo^2^+2Fc^2^)/3'
_refine_ls_weighting_scheme calc
_refine_ls_wR_factor_gt 0.1585
_refine_ls_wR_factor_ref 0.1819
_reflns_number_gt 2153
_reflns_number_total 2893
_reflns_threshold_expression >2sigma(I)
_cod_data_source_file ao1c01980_si_008.cif
_cod_data_source_block I
_cod_depositor_comments 'Adding full bibliography for 4518794--4518800.cif.'
_cod_database_code 4518797

loop_
_space_group_symop_operation_xyz
'x, y, z'
'-x, y+1/2, -z+1/2'
'-x, -y, -z'
'x, -y-1/2, z-1/2'

loop_
_atom_site_type_symbol
_atom_site_label
_atom_site_fract_x
_atom_site_fract_y
_atom_site_fract_z
_atom_site_U_iso_or_equiv
_atom_site_adp_type
_atom_site_calc_flag
_atom_site_refinement_flags
_atom_site_occupancy
_atom_site_disorder_assembly
_atom_site_disorder_group
Br Br1 0.50203(3) 0.36969(4) -0.07060(10) 0.0900(3) Uani d . 1 . .
N N1 -0.01465(16) 0.25620(18) 0.3095(4) 0.0376(6) Uani d . 1 . .
N N2 -0.14046(17) 0.2121(2) 0.4325(4) 0.0424(7) Uani d . 1 . .
N N3 -0.07713(17) 0.44484(19) 0.3342(4) 0.0408(7) Uani d . 1 . .
N N4 -0.00267(16) 0.42340(18) 0.2683(4) 0.0373(6) Uani d . 1 . .
N N5 0.1573(2) 0.1541(2) 0.1331(5) 0.0562(9) Uani d . 1 . .
C C1 0.3940(3) 0.3803(3) 0.0007(7) 0.0580(10) Uani d . 1 . .
C C2 0.3446(2) 0.4399(3) -0.0989(6) 0.0568(10) Uani d . 1 . .
H H8 0.3641 0.4758 -0.1977 0.068 Uiso calc R 1 . .
C C3 0.2659(2) 0.4459(3) -0.0505(5) 0.0487(9) Uani d . 1 . .
H H7 0.2322 0.4864 -0.1168 0.058 Uiso calc R 1 . .
C C4 0.2362(2) 0.3918(2) 0.0967(5) 0.0415(8) Uani d . 1 . .
C C5 0.1521(2) 0.3996(2) 0.1477(5) 0.0379(7) Uani d . 1 . .
C C6 0.10554(19) 0.3229(2) 0.1899(4) 0.0358(7) Uani d . 1 . .
C C7 0.02616(19) 0.3315(2) 0.2577(4) 0.0345(7) Uani d . 1 . .
C C8 -0.08825(19) 0.2737(2) 0.3733(5) 0.0360(7) Uani d . 1 . .
C C9 -0.2070(2) 0.2668(2) 0.4832(5) 0.0411(8) Uani d . 1 . .
C C10 -0.2791(2) 0.2344(3) 0.5482(5) 0.0499(9) Uani d . 1 . .
H H6 -0.2883 0.1701 0.563 0.06 Uiso calc R 1 . .
C C11 -0.3370(2) 0.2995(3) 0.5906(6) 0.0563(10) Uani d . 1 . .
H H1 -0.3856 0.2782 0.6341 0.068 Uiso calc R 1 . .
C C12 0.3677(3) 0.3286(3) 0.1491(7) 0.0644(12) Uani d . 1 . .
H H10 0.4026 0.2902 0.2173 0.077 Uiso calc R 1 . .
C C13 0.2888(2) 0.3336(3) 0.1972(6) 0.0535(10) Uani d . 1 . .
H H9 0.2704 0.298 0.2975 0.064 Uiso calc R 1 . .
C C14 -0.3248(3) 0.3960(3) 0.5703(6) 0.0571(10) Uani d . 1 . .
H H5 -0.3649 0.4379 0.6023 0.069 Uiso calc R 1 . .
C C15 -0.2541(2) 0.4302(3) 0.5035(5) 0.0491(9) Uani d . 1 . .
H H4 -0.2457 0.4946 0.4885 0.059 Uiso calc R 1 . .
C C16 -0.1958(2) 0.3650(2) 0.4593(5) 0.0409(8) Uani d . 1 . .
C C17 -0.1172(2) 0.3719(2) 0.3854(5) 0.0369(7) Uani d . 1 . .
C C18 0.0419(2) 0.4998(2) 0.2159(5) 0.0414(8) Uani d . 1 . .
H H3 0.0197 0.5598 0.2212 0.05 Uiso calc R 1 . .
C C19 0.1165(2) 0.4902(2) 0.1573(5) 0.0409(8) Uani d . 1 . .
H H2 0.1453 0.5433 0.1227 0.049 Uiso calc R 1 . .
C C20 0.1339(2) 0.2284(3) 0.1635(5) 0.0405(8) Uani d . 1 . .

loop_
_atom_site_aniso_label
_atom_site_aniso_U_11
_atom_site_aniso_U_22
_atom_site_aniso_U_33
_atom_site_aniso_U_12
_atom_site_aniso_U_13
_atom_site_aniso_U_23
Br1 0.0422(4) 0.0794(5) 0.1491(7) 0.0036(2) 0.0236(3) -0.0082(3)
N1 0.0388(14) 0.0242(14) 0.0499(16) 0.0006(12) 0.0004(12) 0.0015(12)
N2 0.0456(16) 0.0275(15) 0.0539(16) -0.0059(13) 0.0008(13) 0.0010(13)
N3 0.0393(15) 0.0248(14) 0.0586(17) 0.0045(12) 0.0065(12) -0.0009(12)
N4 0.0371(14) 0.0228(14) 0.0520(15) 0.0033(11) 0.0012(11) -0.0006(12)
N5 0.057(2) 0.0327(17) 0.078(2) 0.0082(15) 0.0042(17) -0.0013(16)
C1 0.042(2) 0.043(2) 0.090(3) -0.0021(17) 0.0090(19) -0.005(2)
C2 0.049(2) 0.055(3) 0.067(2) -0.0055(19) 0.0106(18) 0.006(2)
C3 0.0416(19) 0.043(2) 0.061(2) -0.0026(16) 0.0023(16) 0.0097(17)
C4 0.0383(18) 0.0328(18) 0.0534(19) 0.0002(15) -0.0002(14) 0.0003(15)
C5 0.0410(18) 0.0297(17) 0.0430(16) -0.0019(15) -0.0021(13) 0.0029(14)
C6 0.0369(17) 0.0242(16) 0.0463(17) 0.0035(13) -0.0015(13) -0.0011(13)
C7 0.0395(17) 0.0225(15) 0.0412(16) 0.0024(13) -0.0034(13) -0.0010(13)
C8 0.0415(17) 0.0231(16) 0.0432(16) 0.0018(14) -0.0040(13) -0.0009(13)
C9 0.0426(18) 0.0380(19) 0.0427(17) -0.0027(15) -0.0015(14) -0.0003(14)
C10 0.049(2) 0.046(2) 0.054(2) -0.0114(17) -0.0001(16) 0.0012(17)
C11 0.044(2) 0.068(3) 0.058(2) -0.007(2) 0.0086(16) 0.001(2)
C12 0.044(2) 0.054(3) 0.095(3) 0.0070(19) -0.005(2) 0.011(2)
C13 0.044(2) 0.047(2) 0.070(2) 0.0054(17) 0.0014(17) 0.0155(19)
C14 0.046(2) 0.058(3) 0.068(2) 0.004(2) 0.0133(18) -0.004(2)
C15 0.047(2) 0.041(2) 0.059(2) 0.0038(17) 0.0083(16) -0.0011(17)
C16 0.0397(19) 0.0341(19) 0.0490(18) -0.0005(14) 0.0008(14) -0.0022(15)
C17 0.0367(17) 0.0270(18) 0.0471(17) 0.0021(13) -0.0008(13) -0.0013(13)
C18 0.046(2) 0.0236(17) 0.0546(19) -0.0026(14) -0.0002(14) 0.0007(14)
C19 0.0424(19) 0.0251(17) 0.0553(19) -0.0016(14) 0.0006(14) 0.0027(14)
C20 0.0403(18) 0.0296(19) 0.0518(19) -0.0002(15) 0.0025(14) 0.0014(15)

loop_
_atom_type_symbol
_atom_type_description
_atom_type_scat_dispersion_real
_atom_type_scat_dispersion_imag
_atom_type_scat_source
C C 0.0181 0.0091 'International Tables Vol C Tables 4.2.6.8 and 6.1.1.4'
H H 0.0000 0.0000 'International Tables Vol C Tables 4.2.6.8 and 6.1.1.4'
N N 0.0311 0.0180 'International Tables Vol C Tables 4.2.6.8 and 6.1.1.4'
Br Br -0.6763 1.2805 'International Tables Vol C Tables 4.2.6.8 and 6.1.1.4'

loop_
_geom_angle_atom_site_label_1
_geom_angle_atom_site_label_2
_geom_angle_atom_site_label_3
_geom_angle_site_symmetry_1
_geom_angle_site_symmetry_3
_geom_angle
_geom_angle_publ_flag
C7 N1 C8 . . 115.4(3) ?
C8 N2 C9 . . 104.8(3) ?
C17 N3 N4 . . 113.7(3) ?
C18 N4 N3 . . 115.0(3) ?
C18 N4 C7 . . 122.0(3) ?
N3 N4 C7 . . 123.0(3) ?
C12 C1 C2 . . 121.8(4) ?
C12 C1 Br1 . . 119.2(3) ?
C2 C1 Br1 . . 119.1(3) ?
C1 C2 C3 . . 119.1(4) ?
C1 C2 H8 . . 120.4 ?
C3 C2 H8 . . 120.4 ?
C2 C3 C4 . . 120.8(4) ?
C2 C3 H7 . . 119.6 ?
C4 C3 H7 . . 119.6 ?
C3 C4 C13 . . 118.3(3) ?
C3 C4 C5 . . 120.1(3) ?
C13 C4 C5 . . 121.5(3) ?
C6 C5 C19 . . 117.5(3) ?
C6 C5 C4 . . 123.2(3) ?
C19 C5 C4 . . 119.2(3) ?
C5 C6 C7 . . 122.9(3) ?
C5 C6 C20 . . 121.1(3) ?
C7 C6 C20 . . 115.9(3) ?
N1 C7 N4 . . 123.7(3) ?
N1 C7 C6 . . 121.1(3) ?
N4 C7 C6 . . 115.2(3) ?
N2 C8 N1 . . 127.6(3) ?
N2 C8 C17 . . 112.6(3) ?
N1 C8 C17 . . 119.9(3) ?
C10 C9 N2 . . 127.3(3) ?
C10 C9 C16 . . 119.0(3) ?
N2 C9 C16 . . 113.7(3) ?
C11 C10 C9 . . 118.6(4) ?
C11 C10 H6 . . 120.7 ?
C9 C10 H6 . . 120.7 ?
C10 C11 C14 . . 121.9(4) ?
C10 C11 H1 . . 119.0 ?
C14 C11 H1 . . 119.0 ?
C1 C12 C13 . . 119.4(4) ?
C1 C12 H10 . . 120.3 ?
C13 C12 H10 . . 120.3 ?
C12 C13 C4 . . 120.6(4) ?
C12 C13 H9 . . 119.7 ?
C4 C13 H9 . . 119.7 ?
C15 C14 C11 . . 120.8(4) ?
C15 C14 H5 . . 119.6 ?
C11 C14 H5 . . 119.6 ?
C14 C15 C16 . . 117.5(4) ?
C14 C15 H4 . . 121.2 ?
C16 C15 H4 . . 121.2 ?
C15 C16 C9 . . 122.2(3) ?
C15 C16 C17 . . 134.2(3) ?
C9 C16 C17 . . 103.7(3) ?
N3 C17 C16 . . 130.4(3) ?
N3 C17 C8 . . 124.3(3) ?
C16 C17 C8 . . 105.3(3) ?
C19 C18 N4 . . 121.7(3) ?
C19 C18 H3 . . 119.1 ?
N4 C18 H3 . . 119.1 ?
C18 C19 C5 . . 120.4(3) ?
C18 C19 H2 . . 119.8 ?
C5 C19 H2 . . 119.8 ?
N5 C20 C6 . . 176.5(4) ?

loop_
_geom_bond_atom_site_label_1
_geom_bond_atom_site_label_2
_geom_bond_site_symmetry_2
_geom_bond_distance
_geom_bond_publ_flag
Br1 C1 . 1.903(4) ?
N1 C7 . 1.325(4) ?
N1 C8 . 1.350(4) ?
N2 C8 . 1.313(4) ?
N2 C9 . 1.413(4) ?
N3 C17 . 1.290(4) ?
N3 N4 . 1.380(4) ?
N4 C18 . 1.373(4) ?
N4 C7 . 1.393(4) ?
N5 C20 . 1.145(5) ?
C1 C12 . 1.364(6) ?
C1 C2 . 1.373(6) ?
C2 C3 . 1.378(5) ?
C2 H8 . 0.93 ?
C3 C4 . 1.395(5) ?
C3 H7 . 0.93 ?
C4 C13 . 1.396(5) ?
C4 C5 . 1.473(5) ?
C5 C6 . 1.376(5) ?
C5 C19 . 1.419(5) ?
C6 C7 . 1.434(5) ?
C6 C20 . 1.436(5) ?
C8 C17 . 1.479(4) ?
C9 C10 . 1.385(5) ?
C9 C16 . 1.415(5) ?
C10 C11 . 1.380(6) ?
C10 H6 . 0.93 ?
C11 C14 . 1.392(6) ?
C11 H1 . 0.93 ?
C12 C13 . 1.380(6) ?
C12 H10 . 0.93 ?
C13 H9 . 0.93 ?
C14 C15 . 1.377(6) ?
C14 H5 . 0.93 ?
C15 C16 . 1.388(5) ?
C15 H4 . 0.93 ?
C16 C17 . 1.436(5) ?
C18 C19 . 1.337(5) ?
C18 H3 . 0.93 ?
C19 H2 . 0.93 ?

loop_
_geom_torsion_atom_site_label_1
_geom_torsion_atom_site_label_2
_geom_torsion_atom_site_label_3
_geom_torsion_atom_site_label_4
_geom_torsion_site_symmetry_1
_geom_torsion_site_symmetry_2
_geom_torsion_site_symmetry_3
_geom_torsion_site_symmetry_4
_geom_torsion
_geom_torsion_publ_flag
C17 N3 N4 C18 . . . . -178.9(3) ?
C17 N3 N4 C7 . . . . 0.2(4) ?
C12 C1 C2 C3 . . . . -1.6(7) ?
Br1 C1 C2 C3 . . . . 178.4(3) ?
C1 C2 C3 C4 . . . . -0.4(6) ?
C2 C3 C4 C13 . . . . 1.8(6) ?
C2 C3 C4 C5 . . . . 179.5(4) ?
C3 C4 C5 C6 . . . . 137.7(4) ?
C13 C4 C5 C6 . . . . -44.8(5) ?
C3 C4 C5 C19 . . . . -43.4(5) ?
C13 C4 C5 C19 . . . . 134.2(4) ?
C19 C5 C6 C7 . . . . -5.4(5) ?
C4 C5 C6 C7 . . . . 173.5(3) ?
C19 C5 C6 C20 . . . . 173.0(3) ?
C4 C5 C6 C20 . . . . -8.0(5) ?
C8 N1 C7 N4 . . . . 0.7(4) ?
C8 N1 C7 C6 . . . . 179.1(3) ?
C18 N4 C7 N1 . . . . 179.0(3) ?
N3 N4 C7 N1 . . . . -0.1(5) ?
C18 N4 C7 C6 . . . . 0.5(4) ?
N3 N4 C7 C6 . . . . -178.6(3) ?
C5 C6 C7 N1 . . . . -175.1(3) ?
C20 C6 C7 N1 . . . . 6.3(4) ?
C5 C6 C7 N4 . . . . 3.4(4) ?
C20 C6 C7 N4 . . . . -175.1(3) ?
C9 N2 C8 N1 . . . . 179.9(3) ?
C9 N2 C8 C17 . . . . 1.1(4) ?
C7 N1 C8 N2 . . . . 179.9(3) ?
C7 N1 C8 C17 . . . . -1.4(4) ?
C8 N2 C9 C10 . . . . 177.6(3) ?
C8 N2 C9 C16 . . . . -1.3(4) ?
N2 C9 C10 C11 . . . . 179.9(3) ?
C16 C9 C10 C11 . . . . -1.2(5) ?
C9 C10 C11 C14 . . . . -0.1(6) ?
C2 C1 C12 C13 . . . . 2.2(7) ?
Br1 C1 C12 C13 . . . . -177.8(3) ?
C1 C12 C13 C4 . . . . -0.7(7) ?
C3 C4 C13 C12 . . . . -1.3(6) ?
C5 C4 C13 C12 . . . . -178.9(4) ?
C10 C11 C14 C15 . . . . 1.1(6) ?
C11 C14 C15 C16 . . . . -0.6(6) ?
C14 C15 C16 C9 . . . . -0.8(6) ?
C14 C15 C16 C17 . . . . 178.9(4) ?
C10 C9 C16 C15 . . . . 1.7(5) ?
N2 C9 C16 C15 . . . . -179.3(3) ?
C10 C9 C16 C17 . . . . -178.0(3) ?
N2 C9 C16 C17 . . . . 1.0(4) ?
N4 N3 C17 C16 . . . . -179.6(3) ?
N4 N3 C17 C8 . . . . -1.0(5) ?
C15 C16 C17 N3 . . . . -1.2(7) ?
C9 C16 C17 N3 . . . . 178.5(4) ?
C15 C16 C17 C8 . . . . -180.0(4) ?
C9 C16 C17 C8 . . . . -0.3(4) ?
N2 C8 C17 N3 . . . . -179.4(3) ?
N1 C8 C17 N3 . . . . 1.7(5) ?
N2 C8 C17 C16 . . . . -0.5(4) ?
N1 C8 C17 C16 . . . . -179.4(3) ?
N3 N4 C18 C19 . . . . 177.0(3) ?
C7 N4 C18 C19 . . . . -2.2(5) ?
N4 C18 C19 C5 . . . . 0.0(5) ?
C6 C5 C19 C18 . . . . 3.7(5) ?
C4 C5 C19 C18 . . . . -175.3(3) ?
C5 C6 C20 N5 . . . . -55.(7) ?
C7 C6 C20 N5 . . . . 124.(6) ?
